data_2210714
loop_
_publ_author_name
'Yang, De-Jun'
'Qu, Shao-hua'

_publ_section_title
;
 Benzimidazolium chloranilate monohydrate
;
_journal_coeditor_code LH2186
_journal_issue 10
_journal_name_full 'Acta Crystallographica Section E'
_journal_page_first o4720
_journal_page_last o4722
_journal_paper_doi 10.1107/S1600536806038736
_journal_volume 62
_journal_year 2006
_chemical_formula_iupac 'C7 H7 N2 +, C6 H Cl2 O4 -, H2 O'
_chemical_formula_moiety 'C7 H7 N2 +, C6 H Cl2 O4 -, H2 O'
_chemical_formula_sum 'C13 H10 Cl2 N2 O5'
_chemical_formula_weight 345.13
_chemical_name_systematic
;
Benzimidazolium chloranilate monohydrate
;
_space_group_IT_number 14
_symmetry_cell_setting monoclinic
_symmetry_space_group_name_Hall '-P 2ybc'
_symmetry_space_group_name_H-M 'P 1 21/c 1'
_atom_sites_solution_hydrogens geom
_atom_sites_solution_primary direct
_atom_sites_solution_secondary difmap
_audit_creation_method SHELXL-97
_cell_angle_alpha 90.00
_cell_angle_beta 91.896(3)
_cell_angle_gamma 90.00
_cell_formula_units_Z 4
_cell_length_a 4.5087(8)
_cell_length_b 18.886(3)
_cell_length_c 16.825(3)
_cell_measurement_reflns_used 3531
_cell_measurement_temperature 298(2)
_cell_measurement_theta_max 23.80
_cell_measurement_theta_min 2.42
_cell_volume 1431.9(4)
_computing_cell_refinement 'SAINT (Bruker, 2001)'
_computing_data_collection 'SMART (Bruker, 2001)'
_computing_data_reduction SAINT
_computing_molecular_graphics 'PLATON (Spek, 2003)'
_computing_publication_material PLATON
_computing_structure_refinement 'SHELXL97 (Sheldrick, 1997)'
_computing_structure_solution 'SHELXS97 (Sheldrick, 1997)'
_diffrn_ambient_temperature 298(2)
_diffrn_measured_fraction_theta_full 0.980
_diffrn_measured_fraction_theta_max 0.980
_diffrn_measurement_device_type 'Bruker SMART APEX CCD area-detector'
_diffrn_measurement_method '0.3\% wide \w'
_diffrn_radiation_monochromator graphite
_diffrn_radiation_source 'fine focus sealed Siemens Mo tube'
_diffrn_radiation_type 'Mo k\a'
_diffrn_radiation_wavelength 0.71073
_diffrn_reflns_av_R_equivalents 0.0913
_diffrn_reflns_av_sigmaI/netI 0.0598
_diffrn_reflns_limit_h_max 5
_diffrn_reflns_limit_h_min -5
_diffrn_reflns_limit_k_max 25
_diffrn_reflns_limit_k_min -24
_diffrn_reflns_limit_l_max 21
_diffrn_reflns_limit_l_min -22
_diffrn_reflns_number 16576
_diffrn_reflns_theta_full 28.27
_diffrn_reflns_theta_max 28.27
_diffrn_reflns_theta_min 1.62
_exptl_absorpt_coefficient_mu 0.479
_exptl_absorpt_correction_type none
_exptl_crystal_colour red
_exptl_crystal_density_diffrn 1.601
_exptl_crystal_density_method 'not measured'
_exptl_crystal_description needle
_exptl_crystal_F_000 704
_exptl_crystal_size_max 0.20
_exptl_crystal_size_mid 0.15
_exptl_crystal_size_min 0.13
_refine_diff_density_max 0.679
_refine_diff_density_min -0.236
_refine_ls_extinction_method none
_refine_ls_goodness_of_fit_ref 1.020
_refine_ls_hydrogen_treatment mixed
_refine_ls_matrix_type full
_refine_ls_number_parameters 214
_refine_ls_number_reflns 3453
_refine_ls_number_restraints 6
_refine_ls_restrained_S_all 1.019
_refine_ls_R_factor_all 0.0915
_refine_ls_R_factor_gt 0.0601
_refine_ls_shift/su_max 0.001
_refine_ls_shift/su_mean 0.000
_refine_ls_structure_factor_coef Fsqd
_refine_ls_weighting_details 'calc w=1/[\s^2^(Fo^2^)+(0.0696P)^2^] where P=(Fo^2^+2Fc^2^)/3'
_refine_ls_weighting_scheme calc
_refine_ls_wR_factor_gt 0.1280
_refine_ls_wR_factor_ref 0.1415
_reflns_number_gt 2378
_reflns_number_total 3453
_reflns_threshold_expression I>2\s(I)
_cod_data_source_file lh2186.cif
_cod_data_source_block I
_cod_original_sg_symbol_H-M 'P 21/c'
_cod_database_code 2210714
_cod_database_fobs_code 2210714

loop_
_symmetry_equiv_pos_as_xyz
'x, y, z'
'-x, y+1/2, -z+1/2'
'-x, -y, -z'
'x, -y-1/2, z-1/2'

loop_
_atom_site_type_symbol
_atom_site_label
_atom_site_fract_x
_atom_site_fract_y
_atom_site_fract_z
_atom_site_U_iso_or_equiv
_atom_site_adp_type
_atom_site_calc_flag
_atom_site_refinement_flags
_atom_site_occupancy
Cl Cl1 1.03411(16) 0.64821(4) 0.44996(4) 0.0524(2) Uani d . 1
Cl Cl2 0.25343(17) 0.92145(4) 0.50101(4) 0.0534(2) Uani d . 1
C C1 0.8191(6) 0.72212(13) 0.46524(15) 0.0368(6) Uani d . 1
C C2 0.8338(5) 0.75752(13) 0.53506(14) 0.0349(6) Uani d . 1
C C3 0.6472(5) 0.82201(13) 0.54919(14) 0.0366(6) Uani d . 1
C C4 0.4641(6) 0.84625(13) 0.48539(15) 0.0377(6) Uani d . 1
C C5 0.4342(5) 0.81180(13) 0.41287(14) 0.0349(5) Uani d . 1
C C6 0.6321(6) 0.74743(13) 0.40028(14) 0.0357(6) Uani d . 1
C C7 0.2888(6) 0.51554(13) 0.27340(16) 0.0400(6) Uani d . 1
C C8 0.4890(7) 0.53224(16) 0.33415(18) 0.0531(7) Uani d . 1
H H8 0.5404 0.5789 0.3457 0.064 Uiso calc R 1
C C9 0.6078(7) 0.47720(18) 0.3764(2) 0.0632(9) Uani d . 1
H H9 0.7428 0.4866 0.4181 0.076 Uiso calc R 1
C C10 0.5332(7) 0.40703(17) 0.35905(19) 0.0622(9) Uani d . 1
H H10 0.6193 0.3710 0.3895 0.075 Uiso calc R 1
C C11 0.3362(6) 0.38988(15) 0.29824(18) 0.0505(7) Uani d . 1
H H11 0.2873 0.3431 0.2864 0.061 Uiso calc R 1
C C12 0.2149(6) 0.44555(13) 0.25568(15) 0.0386(6) Uani d . 1
C C13 -0.0417(7) 0.51436(15) 0.17418(17) 0.0496(7) Uani d . 1
H H13 -0.1742 0.5297 0.1343 0.060 Uiso calc R 1
N N1 0.0065(5) 0.44813(12) 0.19268(13) 0.0459(6) Uani d D 1
N N2 0.1228(6) 0.55630(11) 0.21967(15) 0.0487(6) Uani d D 1
O O1 1.0154(5) 0.73672(10) 0.59347(10) 0.0461(5) Uani d D 1
O O2 0.6686(4) 0.84862(10) 0.61612(10) 0.0492(5) Uani d . 1
O O3 0.2640(4) 0.82794(10) 0.35534(11) 0.0485(5) Uani d . 1
O O4 0.6264(4) 0.71973(10) 0.33417(10) 0.0473(5) Uani d . 1
O O5 0.1091(4) 0.70475(10) 0.23637(10) 0.0448(5) Uani d D 1
H H2 0.120(6) 0.6016(5) 0.2207(17) 0.054 Uiso d D 1
H H1 -0.076(6) 0.4119(11) 0.1695(16) 0.054 Uiso d D 1
H H5A -0.039(4) 0.7072(17) 0.2644(14) 0.067 Uiso d D 1
H H5B 0.260(3) 0.7213(16) 0.2575(16) 0.067 Uiso d D 1
H H1C 0.995(7) 0.7614(14) 0.6331(12) 0.067 Uiso d D 1

loop_
_atom_site_aniso_label
_atom_site_aniso_U_11
_atom_site_aniso_U_22
_atom_site_aniso_U_33
_atom_site_aniso_U_12
_atom_site_aniso_U_13
_atom_site_aniso_U_23
Cl1 0.0607(5) 0.0446(4) 0.0507(4) 0.0124(3) -0.0180(3) -0.0087(3)
Cl2 0.0646(5) 0.0477(4) 0.0472(4) 0.0140(3) -0.0073(3) -0.0080(3)
C1 0.0408(14) 0.0336(13) 0.0352(13) -0.0028(11) -0.0110(11) -0.0015(10)
C2 0.0371(13) 0.0355(13) 0.0312(12) -0.0057(10) -0.0103(11) 0.0034(10)
C3 0.0410(14) 0.0367(13) 0.0316(13) -0.0097(11) -0.0052(11) -0.0011(10)
C4 0.0418(14) 0.0349(13) 0.0358(13) -0.0023(11) -0.0057(11) -0.0011(10)
C5 0.0391(14) 0.0351(13) 0.0301(12) -0.0066(11) -0.0077(11) 0.0019(10)
C6 0.0394(14) 0.0350(13) 0.0322(13) -0.0073(10) -0.0069(11) -0.0025(10)
C7 0.0444(15) 0.0331(13) 0.0426(15) -0.0021(11) 0.0009(12) -0.0009(11)
C8 0.0556(18) 0.0476(16) 0.0555(17) -0.0084(14) -0.0060(14) -0.0136(14)
C9 0.060(2) 0.070(2) 0.0578(19) 0.0016(17) -0.0215(16) -0.0096(17)
C10 0.068(2) 0.059(2) 0.0571(19) 0.0100(16) -0.0190(16) 0.0091(16)
C11 0.0624(19) 0.0330(14) 0.0557(17) -0.0015(13) -0.0038(15) 0.0025(13)
C12 0.0427(14) 0.0361(13) 0.0367(13) -0.0040(11) -0.0018(11) 0.0004(11)
C13 0.0611(18) 0.0436(16) 0.0433(15) 0.0009(14) -0.0100(14) 0.0055(13)
N1 0.0582(15) 0.0373(13) 0.0414(13) -0.0064(11) -0.0104(11) 0.0006(10)
N2 0.0664(16) 0.0278(11) 0.0518(14) -0.0006(11) 0.0014(12) 0.0043(11)
O1 0.0616(12) 0.0439(11) 0.0315(10) 0.0040(9) -0.0189(9) -0.0008(8)
O2 0.0603(12) 0.0543(12) 0.0320(10) 0.0017(9) -0.0126(9) -0.0095(8)
O3 0.0618(12) 0.0443(11) 0.0377(10) 0.0074(9) -0.0219(9) -0.0008(8)
O4 0.0522(11) 0.0543(12) 0.0343(10) 0.0048(9) -0.0148(8) -0.0126(8)
O5 0.0513(12) 0.0491(11) 0.0329(9) -0.0045(9) -0.0157(8) -0.0047(8)

loop_
_atom_type_symbol
_atom_type_description
_atom_type_scat_dispersion_real
_atom_type_scat_dispersion_imag
_atom_type_scat_source
C C 0.0033 0.0016 'International Tables Vol C Tables 4.2.6.8 and 6.1.1.4'
H H 0.0000 0.0000 'International Tables Vol C Tables 4.2.6.8 and 6.1.1.4'
N N 0.0061 0.0033 'International Tables Vol C Tables 4.2.6.8 and 6.1.1.4'
O O 0.0106 0.0060 'International Tables Vol C Tables 4.2.6.8 and 6.1.1.4'
Cl Cl 0.1484 0.1585 'International Tables Vol C Tables 4.2.6.8 and 6.1.1.4'

loop_
_geom_angle_atom_site_label_1
_geom_angle_atom_site_label_2
_geom_angle_atom_site_label_3
_geom_angle
_geom_angle_publ_flag
C2 C1 C6 120.4(2) no
C2 C1 Cl1 121.25(19) no
C6 C1 Cl1 118.29(19) no
O1 C2 C1 120.8(2) no
O1 C2 C3 117.4(2) no
C1 C2 C3 121.8(2) no
O2 C3 C4 126.1(2) no
O2 C3 C2 116.5(2) no
C4 C3 C2 117.4(2) no
C5 C4 C3 123.8(2) no
C5 C4 Cl2 118.71(19) no
C3 C4 Cl2 117.44(19) no
O3 C5 C4 127.3(2) no
O3 C5 C6 115.6(2) no
C4 C5 C6 117.1(2) no
O4 C6 C1 122.7(2) no
O4 C6 C5 118.0(2) no
C1 C6 C5 119.3(2) no
C8 C7 N2 133.0(2) no
C8 C7 C12 121.5(2) no
N2 C7 C12 105.5(2) no
C9 C8 C7 116.8(3) no
C9 C8 H8 121.6 no
C7 C8 H8 121.6 no
C8 C9 C10 121.9(3) no
C8 C9 H9 119.1 no
C10 C9 H9 119.1 no
C11 C10 C9 121.7(3) no
C11 C10 H10 119.1 no
C9 C10 H10 119.1 no
C10 C11 C12 116.4(3) no
C10 C11 H11 121.8 no
C12 C11 H11 121.8 no
C11 C12 C7 121.7(2) no
C11 C12 N1 132.0(2) no
C7 C12 N1 106.3(2) no
N1 C13 N2 110.6(2) no
N1 C13 H13 124.7 no
N2 C13 H13 124.7 no
C13 N1 C12 108.5(2) no
C13 N1 H1 126(2) no
C12 N1 H1 126(2) no
C13 N2 C7 109.1(2) no
C13 N2 H2 127.3(19) no
C7 N2 H2 123(2) no
C2 O1 H1C 111(2) no
H5A O5 H5B 113.8(17) no

loop_
_geom_bond_atom_site_label_1
_geom_bond_atom_site_label_2
_geom_bond_distance
_geom_bond_publ_flag
Cl1 C1 1.723(3) no
Cl2 C4 1.734(3) no
C1 C2 1.351(3) no
C1 C6 1.440(3) no
C2 O1 1.318(3) no
C2 C3 1.504(3) no
C3 O2 1.234(3) no
C3 C4 1.409(3) no
C4 C5 1.385(3) no
C5 O3 1.253(3) no
C5 C6 1.527(4) no
C6 O4 1.229(3) no
C7 C8 1.377(4) no
C7 N2 1.388(3) no
C7 C12 1.393(3) no
C8 C9 1.359(4) no
C8 H8 0.9300 no
C9 C10 1.396(5) no
C9 H9 0.9300 no
C10 C11 1.371(4) no
C10 H10 0.9300 no
C11 C12 1.375(4) no
C11 H11 0.9300 no
C12 N1 1.394(3) no
C13 N1 1.305(3) no
C13 N2 1.314(4) no
C13 H13 0.9300 no
N1 H1 0.866(10) no
N2 H2 0.855(10) no
O1 H1C 0.821(10) no
O5 H5A 0.831(10) no
O5 H5B 0.819(10) no

loop_
_geom_hbond_atom_site_label_D
_geom_hbond_atom_site_label_H
_geom_hbond_atom_site_label_A
_geom_hbond_site_symmetry_A
_geom_hbond_distance_DH
_geom_hbond_distance_HA
_geom_hbond_distance_DA
_geom_hbond_angle_DHA
_geom_hbond_publ_flag
N1 H1 O3 2_545 0.860(10) 1.840(10) 2.688(3) 166(3) yes
O1 H1C O5 4_676 0.820(10) 1.910(10) 2.667(2) 154(3) yes
O5 H5A O4 1_455 0.820(10) 1.960(10) 2.786(3) 175(3) yes
C13 H13 O2 4_475 0.93 2.42 3.045(3) 124.4 yes
O1 H1C O2 . 0.820(10) 2.22(3) 2.664(3) 114(3) yes
N2 H2 O5 . 0.860(10) 1.970(10) 2.818(3) 173(3) yes
O5 H5B O4 . 0.820(10) 2.060(10) 2.824(2) 155(3) yes

loop_
_geom_torsion_atom_site_label_1
_geom_torsion_atom_site_label_2
_geom_torsion_atom_site_label_3
_geom_torsion_atom_site_label_4
_geom_torsion
_geom_torsion_publ_flag
C6 C1 C2 O1 -176.6(2) no
Cl1 C1 C2 O1 0.5(4) no
C6 C1 C2 C3 3.0(4) no
Cl1 C1 C2 C3 -179.91(18) no
O1 C2 C3 O2 -3.3(3) no
C1 C2 C3 O2 177.1(2) no
O1 C2 C3 C4 176.9(2) no
C1 C2 C3 C4 -2.7(4) no
O2 C3 C4 C5 -175.8(3) no
C2 C3 C4 C5 4.0(4) no
O2 C3 C4 Cl2 1.3(4) no
C2 C3 C4 Cl2 -178.93(17) no
C3 C4 C5 O3 175.7(3) no
Cl2 C4 C5 O3 -1.4(4) no
C3 C4 C5 C6 -5.2(4) no
Cl2 C4 C5 C6 177.73(18) no
C2 C1 C6 O4 175.1(2) no
Cl1 C1 C6 O4 -2.1(3) no
C2 C1 C6 C5 -4.2(4) no
Cl1 C1 C6 C5 178.61(18) no
O3 C5 C6 O4 5.1(4) no
C4 C5 C6 O4 -174.1(2) no
O3 C5 C6 C1 -175.6(2) no
C4 C5 C6 C1 5.2(3) no
N2 C7 C8 C9 178.8(3) no
C12 C7 C8 C9 -0.8(4) no
C7 C8 C9 C10 0.4(5) no
C8 C9 C10 C11 0.1(5) no
C9 C10 C11 C12 -0.4(5) no
C10 C11 C12 C7 0.1(4) no
C10 C11 C12 N1 -178.2(3) no
C8 C7 C12 C11 0.5(4) no
N2 C7 C12 C11 -179.2(3) no
C8 C7 C12 N1 179.2(3) no
N2 C7 C12 N1 -0.5(3) no
N2 C13 N1 C12 0.8(3) no
C11 C12 N1 C13 178.3(3) no
C7 C12 N1 C13 -0.2(3) no
N1 C13 N2 C7 -1.2(3) no
C8 C7 N2 C13 -178.6(3) no
C12 C7 N2 C13 1.0(3) no

loop_
_cod_related_entry_id
_cod_related_entry_database
_cod_related_entry_code
1 ChemSpider 30655069
